data_4343682
loop_
_publ_author_name
'Ortiz-Avila, C.Y.'
'Squattrito, P.J.'
'Shieh, M.'
'Clearfield, A.'

_publ_section_title
;
 Synthesis and chracterization of a new series of zinc phosphites
;
_journal_name_full 'Inorganic Chemistry'
_journal_page_first 2608
_journal_page_last 2615
_journal_volume 28
_journal_year 1989
_chemical_formula_sum 'H2 O6 P2 Zn'
_chemical_name_systematic 'Zn (H2 (P O3))2 (H2 O)3'
_space_group_IT_number 148
_symmetry_space_group_name_Hall '-R 3'
_symmetry_space_group_name_H-M 'R -3 :H'
_cell_angle_alpha 90
_cell_angle_beta 90
_cell_angle_gamma 120
_cell_formula_units_Z 18
_cell_length_a 21.128
_cell_length_b 21.128
_cell_length_c 7.769
_cell_volume 3003.396
_citation_journal_id_ASTM INOCAJ
_cod_data_source_file Ortiz-Avila_INOCAJ_1989_67.cif
_cod_data_source_block H2O6P2Zn1
_cod_original_formula_sum 'H2 O6 P2 Zn1'
_cod_database_code 4343682

loop_
_symmetry_equiv_pos_as_xyz
x,y,z
-y,x-y,z
-x+y,-x,z
-x,-y,-z
y,-x+y,-z
x-y,x,-z
x+2/3,y+1/3,z+1/3
-y+2/3,x-y+1/3,z+1/3
-x+y+2/3,-x+1/3,z+1/3
-x+2/3,-y+1/3,-z+1/3
y+2/3,-x+y+1/3,-z+1/3
x-y+2/3,x+1/3,-z+1/3
x+1/3,y+2/3,z+2/3
-y+1/3,x-y+2/3,z+2/3
-x+y+1/3,-x+2/3,z+2/3
-x+1/3,-y+2/3,-z+2/3
y+1/3,-x+y+2/3,-z+2/3
x-y+1/3,x+2/3,-z+2/3

loop_
_atom_site_label
_atom_site_type_symbol
_atom_site_fract_x
_atom_site_fract_y
_atom_site_fract_z
_atom_site_occupancy
_atom_site_U_iso_or_equiv
O5 O-2 0.2661 0.0972 0.052 1 0.0
H1 H+1 0.1844 -0.0164 0.943 1 0.0
Zn1 Zn+2 0.3585 0.0615 0.725 1 0.0
O6 O-2 0.1893 0.0838 0.682 1 0.0
P1 P+3 0.238 0.0153 0.0256 1 0.0
O1 O-2 0.2966 0.0054 0.937 1 0.0
H2 H+1 0.1714 0.0555 0.4114 1 0.0
O3 O-2 0.4299 0.1187 0.534 1 0.0
O4 O-2 0.3722 0.159 0.833 1 0.0
O2 O-2 0.2721 0.0472 0.553 1 0.0
P2 P+3 0.2401 0.0942 0.527 1 0.0
